data_7064259
loop_
_publ_author_name
'Gautam, Ram Nayan'
'Shukla, Alok'
'Jaiswal, Ankesh Kumar'
'Singh, Anupam'
'Vishwakarma, Ajay'
'Kumar, Rajesh'
'Prasad, L. B.'
'Butcher, R. J.'
'Bharty, M. K.'

_publ_section_title
;
 Metallo-hydrazones of pyridine--thiophene derivatives:
 structure--function insight and anticancer evaluation of Co(iii), Ni(ii),
 Cu(ii), and Zn(ii) complexes
;
_journal_issue 7
_journal_name_full 'New Journal of Chemistry'
_journal_page_first 3394
_journal_page_last 3406
_journal_paper_doi 10.1039/D5NJ02095F
_journal_volume 50
_journal_year 2026
_chemical_formula_moiety 'C23 H17 Cl3 Cu N6 O2 S2'
_chemical_formula_sum 'C23 H17 Cl3 Cu N6 O2 S2'
_chemical_formula_weight 643.43
_space_group_crystal_system monoclinic
_space_group_IT_number 14
_space_group_name_Hall '-P 2yn'
_space_group_name_H-M_alt 'P 1 21/n 1'
_atom_sites_solution_hydrogens geom
_audit_creation_method SHELXL-2018/3
_audit_update_record
;
2023-05-20 deposited with the CCDC.	2026-01-20 downloaded from the CCDC.
;
_cell_angle_alpha 90
_cell_angle_beta 92.752(2)
_cell_angle_gamma 90
_cell_formula_units_Z 4
_cell_length_a 10.5574(3)
_cell_length_b 11.1304(3)
_cell_length_c 22.6838(8)
_cell_measurement_reflns_used 9929
_cell_measurement_temperature 293(2)
_cell_measurement_theta_max 26.3950
_cell_measurement_theta_min 2.5590
_cell_volume 2662.46(14)
_computing_cell_refinement 'CrysAlisPro 1.171.42.90a (Rigaku OD, 2023)'
_computing_data_collection 'CrysAlisPro 1.171.42.90a (Rigaku OD, 2023)'
_computing_data_reduction 'CrysAlisPro 1.171.42.90a (Rigaku OD, 2023)'
_computing_publication_material 'SHELXL-2018/3 (Sheldrick, 2018)'
_computing_structure_refinement 'SHELXL-2018/3 (Sheldrick, 2018)'
_computing_structure_solution 'SHELXT 2018/2 (Sheldrick, 2018)'
_diffrn_ambient_temperature 293(2)
_diffrn_measured_fraction_theta_full 0.991
_diffrn_measured_fraction_theta_max 0.933
_diffrn_measurement_device_type 'XtaLAB Synergy, Dualflex, HyPix3000'
_diffrn_measurement_method '\w scans'
_diffrn_radiation_type MoK\a
_diffrn_radiation_wavelength 0.71073
_diffrn_reflns_av_R_equivalents 0.0372
_diffrn_reflns_av_unetI/netI 0.0451
_diffrn_reflns_Laue_measured_fraction_full 0.991
_diffrn_reflns_Laue_measured_fraction_max 0.933
_diffrn_reflns_limit_h_max 10
_diffrn_reflns_limit_h_min -13
_diffrn_reflns_limit_k_max 13
_diffrn_reflns_limit_k_min -11
_diffrn_reflns_limit_l_max 28
_diffrn_reflns_limit_l_min -28
_diffrn_reflns_number 21137
_diffrn_reflns_point_group_measured_fraction_full 0.991
_diffrn_reflns_point_group_measured_fraction_max 0.933
_diffrn_reflns_theta_full 25.242
_diffrn_reflns_theta_max 27.135
_diffrn_reflns_theta_min 2.091
_diffrn_source 'micro-focus sealed X-ray tube'
_exptl_absorpt_coefficient_mu 1.312
_exptl_absorpt_correction_T_max 1.00000
_exptl_absorpt_correction_T_min 0.80957
_exptl_absorpt_correction_type multi-scan
_exptl_crystal_colour Brown
_exptl_crystal_density_diffrn 1.605
_exptl_crystal_description Block
_exptl_crystal_F_000 1300
_exptl_crystal_size_max 0.28
_exptl_crystal_size_mid 0.24
_exptl_crystal_size_min 0.18
_refine_diff_density_max 0.723
_refine_diff_density_min -0.586
_refine_diff_density_rms 0.076
_refine_ls_extinction_method none
_refine_ls_goodness_of_fit_ref 1.100
_refine_ls_hydrogen_treatment constr
_refine_ls_matrix_type full
_refine_ls_number_parameters 334
_refine_ls_number_reflns 5507
_refine_ls_number_restraints 0
_refine_ls_restrained_S_all 1.100
_refine_ls_R_factor_all 0.0749
_refine_ls_R_factor_gt 0.0510
_refine_ls_shift/su_max 0.001
_refine_ls_shift/su_mean 0.000
_refine_ls_structure_factor_coef Fsqd
_refine_ls_weighting_details 'w=1/[\s^2^(Fo^2^)+(0.0630P)^2^+0.8876P] where P=(Fo^2^+2Fc^2^)/3'
_refine_ls_weighting_scheme calc
_refine_ls_wR_factor_gt 0.1255
_refine_ls_wR_factor_ref 0.1393
_reflns_Friedel_coverage 0.000
_reflns_number_gt 3929
_reflns_number_total 5507
_reflns_threshold_expression 'I > 2\s(I)'
_cod_data_source_file d5nj02095f3.cif
_cod_data_source_block shelx
_cod_original_sg_symbol_H-M 'P 21/n'
_cod_database_code 7064259
_shelx_shelxl_version_number 2018/3
_shelx_space_group_comment
;
The symmetry employed for this shelxl refinement is uniquely defined
by the following loop, which should always be used as a source of
symmetry information in preference to the above space-group names.
They are only intended as comments.
;

loop_
_space_group_symop_operation_xyz
'x, y, z'
'-x+1/2, y+1/2, -z+1/2'
'-x, -y, -z'
'x-1/2, -y-1/2, z-1/2'

loop_
_atom_site_label
_atom_site_type_symbol
_atom_site_fract_x
_atom_site_fract_y
_atom_site_fract_z
_atom_site_U_iso_or_equiv
_atom_site_adp_type
_atom_site_occupancy
_atom_site_site_symmetry_order
_atom_site_calc_flag
_atom_site_refinement_flags_posn
_atom_site_refinement_flags_adp
_atom_site_refinement_flags_occupancy
_atom_site_disorder_assembly
_atom_site_disorder_group
Cu01 Cu 0.63250(4) 0.39158(4) 0.38135(2) 0.03868(16) Uani 1 1 d . . . . .
S2 S 0.49224(8) -0.08512(8) 0.39648(4) 0.0420(2) Uani 1 1 d . . . . .
S1 S 0.27206(9) 0.72482(9) 0.29730(5) 0.0537(3) Uani 1 1 d . . . . .
Cl2 Cl 0.86906(13) -0.10219(11) 0.31822(6) 0.0759(4) Uani 1 1 d . . . . .
Cl3 Cl 0.84304(14) -0.19861(12) 0.43568(7) 0.0966(5) Uani 1 1 d . . . . .
Cl4 Cl 0.97101(12) 0.02756(15) 0.41953(6) 0.0971(5) Uani 1 1 d . . . . .
O1 O 0.4983(2) 0.4449(2) 0.30917(11) 0.0423(6) Uani 1 1 d . . . . .
O2 O 0.5103(2) 0.2658(2) 0.41898(11) 0.0449(6) Uani 1 1 d . . . . .
N2 N 0.5603(2) 0.5429(2) 0.40883(13) 0.0357(7) Uani 1 1 d . . . . .
N6 N 0.7882(2) 0.4489(3) 0.33046(13) 0.0379(7) Uani 1 1 d . . . . .
N4 N 0.6410(3) 0.1337(3) 0.37153(13) 0.0396(7) Uani 1 1 d . . . . .
N1 N 0.4713(3) 0.6038(2) 0.37376(13) 0.0384(7) Uani 1 1 d . . . . .
N5 N 0.6990(3) 0.2385(3) 0.35543(13) 0.0378(7) Uani 1 1 d . . . . .
N3 N 0.7428(3) 0.4275(3) 0.47049(14) 0.0448(7) Uani 1 1 d . . . . .
C3 C 0.3422(3) 0.5706(3) 0.21846(14) 0.0287(7) Uani 1 1 d . . . . .
H3 H 0.380974 0.507136 0.199706 0.034 Uiso 1 1 calc R U . . .
C1 C 0.4495(3) 0.5430(3) 0.32348(15) 0.0338(8) Uani 1 1 d . . . . .
C18 C 0.8487(3) 0.3532(3) 0.30841(15) 0.0359(8) Uani 1 1 d . . . . .
C12 C 0.5422(3) 0.1603(3) 0.40359(15) 0.0337(8) Uani 1 1 d . . . . .
C13 C 0.4665(3) 0.0585(3) 0.42130(15) 0.0319(7) Uani 1 1 d . . . . .
C14 C 0.3649(3) 0.0614(3) 0.45770(15) 0.0369(8) Uani 1 1 d . . . . .
H14 H 0.336018 0.130610 0.475676 0.044 Uiso 1 1 calc R U . . .
C2 C 0.3600(3) 0.6027(3) 0.28054(16) 0.0353(8) Uani 1 1 d . . . . .
C7 C 0.6935(3) 0.5262(3) 0.49503(15) 0.0356(8) Uani 1 1 d . . . . .
C6 C 0.5936(3) 0.5873(3) 0.45954(16) 0.0407(8) Uani 1 1 d . . . . .
H6 H 0.555210 0.656327 0.473311 0.049 Uiso 1 1 calc R U . . .
C15 C 0.3110(3) -0.0528(3) 0.46415(17) 0.0430(9) Uani 1 1 d . . . . .
H15 H 0.241315 -0.067209 0.486730 0.052 Uiso 1 1 calc R U . . .
C16 C 0.3702(3) -0.1396(3) 0.43434(17) 0.0432(9) Uani 1 1 d . . . . .
H16 H 0.346681 -0.220158 0.434555 0.052 Uiso 1 1 calc R U . . .
C17 C 0.7969(3) 0.2379(3) 0.32354(17) 0.0435(9) Uani 1 1 d . . . . .
H17 H 0.832400 0.166509 0.310891 0.052 Uiso 1 1 calc R U . . .
C19 C 0.9527(3) 0.3673(3) 0.27419(18) 0.0475(10) Uani 1 1 d . . . . .
H19 H 0.994302 0.300312 0.260077 0.057 Uiso 1 1 calc R U . . .
C8 C 0.7344(3) 0.5683(4) 0.54976(17) 0.0483(9) Uani 1 1 d . . . . .
H8 H 0.697976 0.636309 0.565681 0.058 Uiso 1 1 calc R U . . .
C22 C 0.8280(4) 0.5576(3) 0.31673(18) 0.0497(10) Uani 1 1 d . . . . .
H22 H 0.785266 0.623603 0.331125 0.060 Uiso 1 1 calc R U . . .
C20 C 0.9941(3) 0.4808(4) 0.26119(18) 0.0524(10) Uani 1 1 d . . . . .
H20 H 1.064371 0.491660 0.238599 0.063 Uiso 1 1 calc R U . . .
C21 C 0.9299(4) 0.5779(4) 0.2821(2) 0.0564(11) Uani 1 1 d . . . . .
H21 H 0.954482 0.655749 0.273116 0.068 Uiso 1 1 calc R U . . .
C4 C 0.2545(4) 0.6539(4) 0.1916(2) 0.0591(11) Uani 1 1 d . . . . .
H4 H 0.229579 0.650872 0.151739 0.071 Uiso 1 1 calc R U . . .
C5 C 0.2106(3) 0.7372(4) 0.2284(2) 0.0574(12) Uani 1 1 d . . . . .
H5 H 0.152011 0.795887 0.216586 0.069 Uiso 1 1 calc R U . . .
C23 C 0.8493(4) -0.0679(4) 0.3921(2) 0.0554(11) Uani 1 1 d . . . . .
H23 H 0.768518 -0.025307 0.394775 0.067 Uiso 1 1 calc R U . . .
C11 C 0.8367(4) 0.3721(4) 0.5017(2) 0.0607(12) Uani 1 1 d . . . . .
H11 H 0.872763 0.304342 0.485277 0.073 Uiso 1 1 calc R U . . .
C9 C 0.8308(4) 0.5075(4) 0.5806(2) 0.0642(12) Uani 1 1 d . . . . .
H9 H 0.859633 0.533724 0.617805 0.077 Uiso 1 1 calc R U . . .
C10 C 0.8828(4) 0.4088(4) 0.5559(2) 0.0732(14) Uani 1 1 d . . . . .
H10 H 0.948445 0.367206 0.575592 0.088 Uiso 1 1 calc R U . . .

loop_
_atom_site_aniso_label
_atom_site_aniso_U_11
_atom_site_aniso_U_22
_atom_site_aniso_U_33
_atom_site_aniso_U_23
_atom_site_aniso_U_13
_atom_site_aniso_U_12
Cu01 0.0390(2) 0.0360(3) 0.0408(3) 0.0049(2) -0.00043(18) -0.00106(18)
S2 0.0471(5) 0.0344(5) 0.0449(6) -0.0056(4) 0.0068(4) -0.0005(4)
S1 0.0506(5) 0.0508(7) 0.0592(7) 0.0025(5) -0.0033(5) 0.0082(4)
Cl2 0.1017(9) 0.0649(8) 0.0608(8) -0.0085(6) 0.0023(7) 0.0043(6)
Cl3 0.1142(11) 0.0771(9) 0.1031(11) 0.0323(8) 0.0519(9) 0.0397(8)
Cl4 0.0785(8) 0.1415(14) 0.0700(9) -0.0069(9) -0.0104(7) -0.0244(8)
O1 0.0445(13) 0.0321(14) 0.0495(16) -0.0047(12) -0.0078(11) 0.0077(11)
O2 0.0535(14) 0.0287(14) 0.0529(17) -0.0026(12) 0.0068(12) 0.0037(11)
N2 0.0350(14) 0.0357(17) 0.0360(17) 0.0028(13) -0.0046(12) -0.0013(12)
N6 0.0378(14) 0.0340(17) 0.0419(18) -0.0026(14) 0.0023(12) 0.0029(13)
N4 0.0421(16) 0.0289(17) 0.049(2) 0.0039(13) 0.0089(14) 0.0018(12)
N1 0.0430(15) 0.0353(17) 0.0359(18) 0.0020(13) -0.0086(13) 0.0060(12)
N5 0.0412(15) 0.0319(17) 0.0401(18) 0.0025(13) -0.0006(13) -0.0012(12)
N3 0.0517(17) 0.0357(17) 0.047(2) 0.0016(15) 0.0042(14) 0.0035(14)
C3 0.0284(15) 0.0272(17) 0.0298(18) -0.0022(14) -0.0053(12) -0.0009(12)
C1 0.0315(16) 0.033(2) 0.036(2) 0.0035(16) -0.0028(13) -0.0045(14)
C18 0.0354(17) 0.036(2) 0.036(2) -0.0011(16) 0.0060(14) 0.0035(15)
C12 0.0370(17) 0.0278(19) 0.036(2) 0.0018(15) -0.0052(14) 0.0058(14)
C13 0.0358(16) 0.0276(18) 0.0320(19) 0.0007(15) -0.0017(13) 0.0046(13)
C14 0.0445(18) 0.035(2) 0.031(2) 0.0002(16) -0.0004(15) 0.0032(15)
C2 0.0327(16) 0.035(2) 0.038(2) 0.0030(15) -0.0052(14) -0.0005(14)
C7 0.0390(17) 0.033(2) 0.035(2) -0.0006(16) -0.0021(14) 0.0028(14)
C6 0.047(2) 0.035(2) 0.039(2) -0.0011(17) -0.0009(16) 0.0068(15)
C15 0.0410(18) 0.047(2) 0.042(2) 0.0047(18) 0.0073(15) -0.0039(17)
C16 0.049(2) 0.035(2) 0.045(2) 0.0040(17) -0.0011(17) -0.0098(16)
C17 0.0444(19) 0.032(2) 0.055(2) -0.0002(17) 0.0127(17) 0.0056(16)
C19 0.044(2) 0.045(2) 0.055(3) -0.0039(19) 0.0174(18) 0.0055(17)
C8 0.054(2) 0.051(2) 0.039(2) -0.0053(19) -0.0063(17) 0.0086(18)
C22 0.055(2) 0.035(2) 0.060(3) -0.0021(19) 0.0103(19) 0.0044(18)
C20 0.045(2) 0.064(3) 0.049(3) -0.001(2) 0.0145(17) -0.0091(19)
C21 0.062(3) 0.042(2) 0.065(3) 0.004(2) 0.006(2) -0.009(2)
C4 0.060(2) 0.072(3) 0.043(3) 0.009(2) -0.019(2) -0.012(2)
C5 0.043(2) 0.056(3) 0.072(3) 0.027(2) -0.014(2) -0.0003(18)
C23 0.047(2) 0.052(3) 0.068(3) 0.004(2) 0.0115(19) 0.0120(18)
C11 0.059(2) 0.051(3) 0.073(3) 0.006(2) 0.011(2) 0.021(2)
C9 0.064(3) 0.081(3) 0.046(3) -0.001(2) -0.016(2) 0.013(2)
C10 0.059(3) 0.085(4) 0.074(4) 0.014(3) -0.008(2) 0.030(2)

loop_
_atom_type_symbol
_atom_type_description
_atom_type_scat_dispersion_real
_atom_type_scat_dispersion_imag
_atom_type_scat_source
C C 0.0033 0.0016 'International Tables Vol C Tables 4.2.6.8 and 6.1.1.4'
H H 0.0000 0.0000 'International Tables Vol C Tables 4.2.6.8 and 6.1.1.4'
Cl Cl 0.1484 0.1585 'International Tables Vol C Tables 4.2.6.8 and 6.1.1.4'
Cu Cu 0.3201 1.2651 'International Tables Vol C Tables 4.2.6.8 and 6.1.1.4'
N N 0.0061 0.0033 'International Tables Vol C Tables 4.2.6.8 and 6.1.1.4'
O O 0.0106 0.0060 'International Tables Vol C Tables 4.2.6.8 and 6.1.1.4'
S S 0.1246 0.1234 'International Tables Vol C Tables 4.2.6.8 and 6.1.1.4'

loop_
_geom_angle_atom_site_label_1
_geom_angle_atom_site_label_2
_geom_angle_atom_site_label_3
_geom_angle
_geom_angle_site_symmetry_1
_geom_angle_site_symmetry_3
_geom_angle_publ_flag
N5 Cu01 N2 177.91(12) . . ?
N5 Cu01 O2 77.17(11) . . ?
N2 Cu01 O2 100.74(10) . . ?
N5 Cu01 N6 78.53(11) . . ?
N2 Cu01 N6 103.56(11) . . ?
O2 Cu01 N6 155.69(10) . . ?
N5 Cu01 O1 103.94(10) . . ?
N2 Cu01 O1 76.02(10) . . ?
O2 Cu01 O1 95.49(9) . . ?
N6 Cu01 O1 90.13(10) . . ?
N5 Cu01 N3 103.96(11) . . ?
N2 Cu01 N3 76.20(11) . . ?
O2 Cu01 N3 93.02(10) . . ?
N6 Cu01 N3 92.99(11) . . ?
O1 Cu01 N3 151.99(10) . . ?
C16 S2 C13 91.78(17) . . ?
C5 S1 C2 92.8(2) . . ?
C1 O1 Cu01 107.5(2) . . ?
C12 O2 Cu01 109.0(2) . . ?
C6 N2 N1 118.4(3) . . ?
C6 N2 Cu01 121.4(2) . . ?
N1 N2 Cu01 120.2(2) . . ?
C22 N6 C18 118.2(3) . . ?
C22 N6 Cu01 131.1(2) . . ?
C18 N6 Cu01 110.6(2) . . ?
C12 N4 N5 109.1(3) . . ?
C1 N1 N2 109.1(3) . . ?
C17 N5 N4 121.6(3) . . ?
C17 N5 Cu01 119.0(2) . . ?
N4 N5 Cu01 119.4(2) . . ?
C11 N3 C7 116.6(3) . . ?
C11 N3 Cu01 135.1(3) . . ?
C7 N3 Cu01 108.3(2) . . ?
C4 C3 C2 107.7(3) . . ?
C4 C3 H3 126.1 . . ?
C2 C3 H3 126.1 . . ?
O1 C1 N1 127.2(3) . . ?
O1 C1 C2 118.5(3) . . ?
N1 C1 C2 114.3(3) . . ?
N6 C18 C19 121.4(3) . . ?
N6 C18 C17 114.9(3) . . ?
C19 C18 C17 123.7(3) . . ?
O2 C12 N4 125.3(3) . . ?
O2 C12 C13 119.1(3) . . ?
N4 C12 C13 115.6(3) . . ?
C14 C13 C12 126.7(3) . . ?
C14 C13 S2 110.8(3) . . ?
C12 C13 S2 122.4(2) . . ?
C13 C14 C15 111.8(3) . . ?
C13 C14 H14 124.1 . . ?
C15 C14 H14 124.1 . . ?
C3 C2 C1 125.0(3) . . ?
C3 C2 S1 111.5(2) . . ?
C1 C2 S1 123.4(3) . . ?
N3 C7 C8 122.6(3) . . ?
N3 C7 C6 115.7(3) . . ?
C8 C7 C6 121.7(3) . . ?
N2 C6 C7 118.2(3) . . ?
N2 C6 H6 120.9 . . ?
C7 C6 H6 120.9 . . ?
C16 C15 C14 113.3(3) . . ?
C16 C15 H15 123.3 . . ?
C14 C15 H15 123.3 . . ?
C15 C16 S2 112.3(3) . . ?
C15 C16 H16 123.9 . . ?
S2 C16 H16 123.9 . . ?
N5 C17 C18 116.9(3) . . ?
N5 C17 H17 121.6 . . ?
C18 C17 H17 121.6 . . ?
C20 C19 C18 119.6(3) . . ?
C20 C19 H19 120.2 . . ?
C18 C19 H19 120.2 . . ?
C7 C8 C9 118.7(4) . . ?
C7 C8 H8 120.6 . . ?
C9 C8 H8 120.6 . . ?
N6 C22 C21 123.3(4) . . ?
N6 C22 H22 118.3 . . ?
C21 C22 H22 118.3 . . ?
C21 C20 C19 118.9(3) . . ?
C21 C20 H20 120.6 . . ?
C19 C20 H20 120.6 . . ?
C20 C21 C22 118.6(4) . . ?
C20 C21 H21 120.7 . . ?
C22 C21 H21 120.7 . . ?
C5 C4 C3 114.8(4) . . ?
C5 C4 H4 122.6 . . ?
C3 C4 H4 122.6 . . ?
C4 C5 S1 113.2(3) . . ?
C4 C5 H5 123.4 . . ?
S1 C5 H5 123.4 . . ?
Cl2 C23 Cl4 110.7(2) . . ?
Cl2 C23 Cl3 111.6(2) . . ?
Cl4 C23 Cl3 110.3(2) . . ?
Cl2 C23 H23 108.0 . . ?
Cl4 C23 H23 108.0 . . ?
Cl3 C23 H23 108.0 . . ?
N3 C11 C10 124.1(4) . . ?
N3 C11 H11 117.9 . . ?
C10 C11 H11 117.9 . . ?
C10 C9 C8 119.2(4) . . ?
C10 C9 H9 120.4 . . ?
C8 C9 H9 120.4 . . ?
C9 C10 C11 118.7(4) . . ?
C9 C10 H10 120.6 . . ?
C11 C10 H10 120.6 . . ?

loop_
_geom_bond_atom_site_label_1
_geom_bond_atom_site_label_2
_geom_bond_distance
_geom_bond_site_symmetry_2
_geom_bond_publ_flag
Cu01 N5 1.945(3) . ?
Cu01 N2 1.962(3) . ?
Cu01 O2 2.111(2) . ?
Cu01 N6 2.150(3) . ?
Cu01 O1 2.195(2) . ?
Cu01 N3 2.319(3) . ?
S2 C16 1.695(4) . ?
S2 C13 1.721(3) . ?
S1 C5 1.670(4) . ?
S1 C2 1.699(3) . ?
Cl2 C23 1.742(5) . ?
Cl3 C23 1.761(4) . ?
Cl4 C23 1.758(4) . ?
O1 C1 1.257(4) . ?
O2 C12 1.275(4) . ?
N2 C6 1.285(4) . ?
N2 N1 1.380(4) . ?
N6 C22 1.323(4) . ?
N6 C18 1.351(4) . ?
N4 C12 1.333(4) . ?
N4 N5 1.375(4) . ?
N1 C1 1.337(4) . ?
N5 C17 1.289(4) . ?
N3 C11 1.341(5) . ?
N3 C7 1.347(4) . ?
C3 C4 1.426(5) . ?
C3 C2 1.456(5) . ?
C3 H3 0.9300 . ?
C1 C2 1.482(4) . ?
C18 C19 1.383(5) . ?
C18 C17 1.443(5) . ?
C12 C13 1.454(5) . ?
C13 C14 1.385(5) . ?
C14 C15 1.403(5) . ?
C14 H14 0.9300 . ?
C7 C8 1.377(5) . ?
C7 C6 1.463(4) . ?
C6 H6 0.9300 . ?
C15 C16 1.350(5) . ?
C15 H15 0.9300 . ?
C16 H16 0.9300 . ?
C17 H17 0.9300 . ?
C19 C20 1.373(5) . ?
C19 H19 0.9300 . ?
C8 C9 1.384(5) . ?
C8 H8 0.9300 . ?
C22 C21 1.381(5) . ?
C22 H22 0.9300 . ?
C20 C21 1.372(5) . ?
C20 H20 0.9300 . ?
C21 H21 0.9300 . ?
C4 C5 1.344(6) . ?
C4 H4 0.9300 . ?
C5 H5 0.9300 . ?
C23 H23 0.9800 . ?
C11 C10 1.363(6) . ?
C11 H11 0.9300 . ?
C9 C10 1.361(6) . ?
C9 H9 0.9300 . ?
C10 H10 0.9300 . ?

loop_
_geom_hbond_atom_site_label_D
_geom_hbond_atom_site_label_H
_geom_hbond_atom_site_label_A
_geom_hbond_distance_DH
_geom_hbond_distance_HA
_geom_hbond_distance_DA
_geom_hbond_angle_DHA
_geom_hbond_site_symmetry_A
_geom_hbond_publ_flag
C3 H3 Cl2 0.93 2.95 3.732(3) 142.4 2_655 yes
C14 H14 Cl3 0.93 2.92 3.676(4) 138.8 3_656 yes
C19 H19 S1 0.93 2.97 3.747(4) 142.7 2_645 yes
C8 H8 O2 0.93 2.49 3.281(4) 142.6 3_666 yes
C5 H5 O1 0.93 2.35 3.279(5) 177.7 2 yes
C23 H23 S2 0.98 2.99 3.780(4) 138.1 . yes
C23 H23 N4 0.98 2.27 3.161(5) 150.6 . yes
C10 H10 Cl3 0.93 2.91 3.720(4) 145.8 3_756 yes

loop_
_geom_torsion_atom_site_label_1
_geom_torsion_atom_site_label_2
_geom_torsion_atom_site_label_3
_geom_torsion_atom_site_label_4
_geom_torsion
_geom_torsion_site_symmetry_1
_geom_torsion_site_symmetry_2
_geom_torsion_site_symmetry_3
_geom_torsion_site_symmetry_4
_geom_torsion_publ_flag
C6 N2 N1 C1 -179.7(3) . . . . ?
Cu01 N2 N1 C1 -0.1(3) . . . . ?
C12 N4 N5 C17 -179.3(3) . . . . ?
C12 N4 N5 Cu01 0.8(4) . . . . ?
Cu01 O1 C1 N1 -1.7(4) . . . . ?
Cu01 O1 C1 C2 176.6(2) . . . . ?
N2 N1 C1 O1 1.3(5) . . . . ?
N2 N1 C1 C2 -177.0(3) . . . . ?
C22 N6 C18 C19 2.4(5) . . . . ?
Cu01 N6 C18 C19 -179.8(3) . . . . ?
C22 N6 C18 C17 -177.8(3) . . . . ?
Cu01 N6 C18 C17 0.0(4) . . . . ?
Cu01 O2 C12 N4 3.3(4) . . . . ?
Cu01 O2 C12 C13 -176.3(2) . . . . ?
N5 N4 C12 O2 -2.9(5) . . . . ?
N5 N4 C12 C13 176.7(3) . . . . ?
O2 C12 C13 C14 -4.9(5) . . . . ?
N4 C12 C13 C14 175.4(3) . . . . ?
O2 C12 C13 S2 173.2(2) . . . . ?
N4 C12 C13 S2 -6.4(4) . . . . ?
C16 S2 C13 C14 -0.3(3) . . . . ?
C16 S2 C13 C12 -178.7(3) . . . . ?
C12 C13 C14 C15 178.2(3) . . . . ?
S2 C13 C14 C15 -0.2(4) . . . . ?
C4 C3 C2 C1 -176.2(3) . . . . ?
C4 C3 C2 S1 -0.2(3) . . . . ?
O1 C1 C2 C3 -13.1(5) . . . . ?
N1 C1 C2 C3 165.4(3) . . . . ?
O1 C1 C2 S1 171.3(2) . . . . ?
N1 C1 C2 S1 -10.2(4) . . . . ?
C5 S1 C2 C3 0.6(3) . . . . ?
C5 S1 C2 C1 176.8(3) . . . . ?
C11 N3 C7 C8 -1.2(5) . . . . ?
Cu01 N3 C7 C8 176.9(3) . . . . ?
C11 N3 C7 C6 178.3(3) . . . . ?
Cu01 N3 C7 C6 -3.6(3) . . . . ?
N1 N2 C6 C7 -176.4(3) . . . . ?
Cu01 N2 C6 C7 4.0(4) . . . . ?
N3 C7 C6 N2 0.4(5) . . . . ?
C8 C7 C6 N2 179.9(3) . . . . ?
C13 C14 C15 C16 0.7(4) . . . . ?
C14 C15 C16 S2 -0.9(4) . . . . ?
C13 S2 C16 C15 0.7(3) . . . . ?
N4 N5 C17 C18 178.9(3) . . . . ?
Cu01 N5 C17 C18 -1.2(4) . . . . ?
N6 C18 C17 N5 0.7(5) . . . . ?
C19 C18 C17 N5 -179.5(3) . . . . ?
N6 C18 C19 C20 -1.4(6) . . . . ?
C17 C18 C19 C20 178.9(3) . . . . ?
N3 C7 C8 C9 0.6(6) . . . . ?
C6 C7 C8 C9 -178.9(4) . . . . ?
C18 N6 C22 C21 -1.4(6) . . . . ?
Cu01 N6 C22 C21 -178.7(3) . . . . ?
C18 C19 C20 C21 -0.7(6) . . . . ?
C19 C20 C21 C22 1.7(6) . . . . ?
N6 C22 C21 C20 -0.6(6) . . . . ?
C2 C3 C4 C5 -0.6(5) . . . . ?
C3 C4 C5 S1 1.1(5) . . . . ?
C2 S1 C5 C4 -1.0(3) . . . . ?
C7 N3 C11 C10 0.8(6) . . . . ?
Cu01 N3 C11 C10 -176.7(3) . . . . ?
C7 C8 C9 C10 0.5(7) . . . . ?
C8 C9 C10 C11 -0.9(7) . . . . ?
N3 C11 C10 C9 0.3(7) . . . . ?
